data_7249448
loop_
_publ_author_name
'Hassoon, Azza A.'
'Smith, Stacey J.'
'Harrison, Roger G.'

_publ_section_title
;
 Cadmium and silver complexes of a pyridine containing ligand: syntheses,
 structural studies, biological activity and docking studies
;
_journal_issue 43
_journal_name_full 'RSC Advances'
_journal_page_first 31850
_journal_page_last 31860
_journal_paper_doi 10.1039/D4RA05305B
_journal_volume 14
_journal_year 2024
_chemical_formula_moiety 'C54 H42 Ag N6 P2, Cl O4, O1 C2 H6'
_chemical_formula_sum 'C56 H48 Ag Cl N6 O5 P2'
_chemical_formula_weight 1090.26
_chemical_melting_point_gt 673
_chemical_name_systematic
'Bis-(triphenylphosphine)- ?3-2,4,6-tris-(2-pyridyl)-1,3,5-triazine silver (I) perchlorate ethanol mono solvate'
_chemical_properties_physical ', Light-sensitive'
_space_group_crystal_system triclinic
_space_group_IT_number 2
_space_group_name_Hall '-P 1'
_space_group_name_H-M_alt 'P -1'
_atom_sites_solution_hydrogens mixed
_atom_sites_solution_primary direct
_atom_sites_solution_secondary difmap
_audit_block_doi 10.5517/ccdc.csd.cc1mnbk5
_audit_creation_method SHELXL-2014/7
_audit_update_record
;
2017-01-19 deposited with the CCDC.	2024-09-30 downloaded from the CCDC.
;
_cell_angle_alpha 88.277(5)
_cell_angle_beta 77.431(4)
_cell_angle_gamma 78.288(5)
_cell_formula_units_Z 2
_cell_length_a 9.9899(11)
_cell_length_b 14.6866(16)
_cell_length_c 17.880(2)
_cell_measurement_reflns_used 9946
_cell_measurement_temperature 100(2)
_cell_measurement_theta_max 68.37
_cell_measurement_theta_min 3.95
_cell_volume 2506.9(5)
_computing_cell_refinement 'Bruker SAINT'
_computing_data_collection 'Bruker APEX2'
_computing_data_reduction 'Bruker SAINT'
_computing_molecular_graphics 'Bruker SHELXTL'
_computing_publication_material 'Bruker SHELXTL'
_computing_structure_refinement 'SHELXL-2014/7 (Sheldrick, 2014)'
_computing_structure_solution 'SHELXS-97 (Sheldrick 2008)'
_diffrn_ambient_temperature 100(2)
_diffrn_measured_fraction_theta_full 0.984
_diffrn_measured_fraction_theta_max 0.978
_diffrn_measurement_device_type 'Bruker APEX-II CCD'
_diffrn_measurement_method '\f and \w scans'
_diffrn_radiation_type CuK\a
_diffrn_radiation_wavelength 1.54178
_diffrn_reflns_av_R_equivalents 0.0328
_diffrn_reflns_av_unetI/netI 0.0414
_diffrn_reflns_Laue_measured_fraction_full 0.984
_diffrn_reflns_Laue_measured_fraction_max 0.978
_diffrn_reflns_limit_h_max 12
_diffrn_reflns_limit_h_min -11
_diffrn_reflns_limit_k_max 17
_diffrn_reflns_limit_k_min -14
_diffrn_reflns_limit_l_max 21
_diffrn_reflns_limit_l_min -21
_diffrn_reflns_number 21420
_diffrn_reflns_point_group_measured_fraction_full 0.984
_diffrn_reflns_point_group_measured_fraction_max 0.978
_diffrn_reflns_theta_full 67.679
_diffrn_reflns_theta_max 68.414
_diffrn_reflns_theta_min 2.532
_diffrn_source 'Bruker-Nonius FR591 Cu rotating anode'
_exptl_absorpt_coefficient_mu 4.773
_exptl_absorpt_correction_T_max 0.4672
_exptl_absorpt_correction_T_min 0.3190
_exptl_absorpt_correction_type multi-scan
_exptl_absorpt_process_details 'SADABS (Sheldrick, 2009)'
_exptl_crystal_colour yellow
_exptl_crystal_density_diffrn 1.444
_exptl_crystal_density_method 'not measured'
_exptl_crystal_description block
_exptl_crystal_F_000 1120
_exptl_crystal_preparation ', Magnetic properties'
_exptl_crystal_recrystallization_method 'Re-crystallisation from solvent: Ethanol'
_exptl_crystal_size_max 0.410
_exptl_crystal_size_mid 0.360
_exptl_crystal_size_min 0.240
_refine_diff_density_max 1.005
_refine_diff_density_min -0.665
_refine_diff_density_rms 0.077
_refine_ls_extinction_method none
_refine_ls_goodness_of_fit_ref 1.075
_refine_ls_hydrogen_treatment mixed
_refine_ls_matrix_type full
_refine_ls_number_parameters 693
_refine_ls_number_reflns 9013
_refine_ls_number_restraints 736
_refine_ls_restrained_S_all 1.052
_refine_ls_R_factor_all 0.0342
_refine_ls_R_factor_gt 0.0336
_refine_ls_shift/su_max 0.002
_refine_ls_shift/su_mean 0.000
_refine_ls_structure_factor_coef Fsqd
_refine_ls_weighting_details 'w=1/[\s^2^(Fo^2^)+(0.0444P)^2^+1.8191P] where P=(Fo^2^+2Fc^2^)/3'
_refine_ls_weighting_scheme calc
_refine_ls_wR_factor_gt 0.0864
_refine_ls_wR_factor_ref 0.0870
_reflns_Friedel_coverage 0.000
_reflns_number_gt 8814
_reflns_number_total 9013
_reflns_threshold_expression 'I > 2\s(I)'
_cod_data_source_file d4ra05305b2.cif
_cod_data_source_block 16035
_cod_depositor_comments
;
The following automatic conversions were performed:

data name '_chemical_melting_point' was changed to
'_chemical_melting_point_gt' since the value was specified as 'more
than' ('>') a certain temperature. The value '> 673 K' was changed to
'673' -- it should be numeric and without a unit designator.

Automatic conversion script
Id: cif_fix_values 8170 2020-07-09 18:12:32Z antanas 
;
_cod_original_cell_volume 2506.8(5)
_cod_database_code 7249448
_shelx_shelxl_version_number 2014/7
_shelx_space_group_comment
; 
The symmetry employed for this shelxl refinement is uniquely defined 
by the following loop, which should always be used as a source of 
symmetry information in preference to the above space-group names. 
They are only intended as comments. 
;
_shelx_estimated_absorpt_t_min 0.245
_shelx_estimated_absorpt_t_max 0.394

loop_
_space_group_symop_operation_xyz
'x, y, z'
'-x, -y, -z'

loop_
_atom_site_label
_atom_site_type_symbol
_atom_site_fract_x
_atom_site_fract_y
_atom_site_fract_z
_atom_site_U_iso_or_equiv
_atom_site_adp_type
_atom_site_occupancy
_atom_site_site_symmetry_order
_atom_site_calc_flag
_atom_site_refinement_flags_posn
_atom_site_refinement_flags_adp
_atom_site_refinement_flags_occupancy
_atom_site_disorder_assembly
_atom_site_disorder_group
Ag1 Ag 0.65305(2) 0.28389(2) 0.77794(2) 0.01628(6) Uani 1 1 d . U . . .
N1 N 0.8929(2) 0.16945(13) 0.70694(11) 0.0193(4) Uani 1 1 d . U . . .
C1 C 0.9193(3) 0.07671(16) 0.70692(14) 0.0230(5) Uani 1 1 d . U . . .
H1 H 0.8666 0.0464 0.7471 0.028 Uiso 1 1 calc R U . . .
C2 C 1.0197(3) 0.02218(17) 0.65111(16) 0.0280(5) Uani 1 1 d . U . . .
H2 H 1.0358 -0.0437 0.6535 0.034 Uiso 1 1 calc R U . . .
C3 C 1.0964(3) 0.06601(18) 0.59174(18) 0.0345(6) Uani 1 1 d . U . . .
H3 H 1.1644 0.0304 0.5522 0.041 Uiso 1 1 calc R U . . .
C4 C 1.0722(3) 0.16230(17) 0.59100(16) 0.0278(5) Uani 1 1 d . U . . .
H4 H 1.1231 0.1944 0.5514 0.033 Uiso 1 1 calc R U . . .
C5 C 0.9709(2) 0.21039(15) 0.65030(13) 0.0175(4) Uani 1 1 d . U . . .
C6 C 0.9413(2) 0.31386(15) 0.65002(12) 0.0159(4) Uani 1 1 d . U . . .
N2 N 0.5753(2) 0.46165(13) 0.77375(11) 0.0181(4) Uani 1 1 d . U . . .
C7 C 0.4503(2) 0.51018(17) 0.80984(13) 0.0211(5) Uani 1 1 d . U . . .
H7 H 0.3924 0.4796 0.8473 0.025 Uiso 1 1 calc R U . . .
C8 C 0.4016(2) 0.60277(17) 0.79513(14) 0.0232(5) Uani 1 1 d . U . . .
H8 H 0.3115 0.6343 0.8211 0.028 Uiso 1 1 calc R U . . .
C9 C 0.4862(3) 0.64854(17) 0.74204(15) 0.0257(5) Uani 1 1 d . U . . .
H9 H 0.4548 0.7118 0.7305 0.031 Uiso 1 1 calc R U . . .
C10 C 0.6184(3) 0.60033(16) 0.70575(14) 0.0223(5) Uani 1 1 d . U . . .
H10 H 0.6801 0.6302 0.6700 0.027 Uiso 1 1 calc DR U . . .
C11 C 0.6574(2) 0.50709(15) 0.72330(12) 0.0169(4) Uani 1 1 d . U . . .
C12 C 0.7952(2) 0.45182(15) 0.68353(12) 0.0157(4) Uani 1 1 d . U . . .
N3 N 0.81834(19) 0.35901(12) 0.69160(10) 0.0156(4) Uani 1 1 d . U . . .
N4 N 1.0391(2) 0.35382(13) 0.60637(11) 0.0177(4) Uani 1 1 d . U . . .
N5 N 0.8853(2) 0.49868(13) 0.64115(11) 0.0182(4) Uani 1 1 d . U . . .
C13 C 1.0067(2) 0.44651(15) 0.60472(13) 0.0172(4) Uani 1 1 d D U . . .
C14 C 1.1134(2) 0.49584(16) 0.55967(13) 0.0185(4) Uani 1 1 d D U . . .
C15A C 1.2390(18) 0.4438(17) 0.5191(8) 0.0214(7) Uani 0.64(2) 1 d D U P A 1
H15A H 1.2566 0.3778 0.5178 0.026 Uiso 0.64(2) 1 calc R U P A 1
C15B C 1.081(4) 0.591(2) 0.564(2) 0.0258(7) Uani 0.36(2) 1 d D U P A 2
H15B H 0.9939 0.6248 0.5922 0.031 Uiso 0.36(2) 1 calc R U P A 2
C16 C 1.3364(3) 0.49270(19) 0.48094(15) 0.0269(5) Uani 1 1 d D U . . .
H16 H 1.4234 0.4598 0.4522 0.032 Uiso 1 1 calc R U . A 1
C17 C 1.3102(3) 0.58872(19) 0.48363(16) 0.0297(6) Uani 1 1 d . U . . .
H17 H 1.3787 0.6221 0.4582 0.036 Uiso 1 1 calc R U . . .
C18 C 1.1817(3) 0.63471(18) 0.52424(18) 0.0325(6) Uani 1 1 d D U . . .
H18 H 1.1621 0.7008 0.5261 0.039 Uiso 1 1 calc DR U . A 1
N6A N 1.0835(17) 0.5894(10) 0.5612(11) 0.0258(7) Uani 0.64(2) 1 d D U P A 1
N6B N 1.234(3) 0.447(2) 0.5189(12) 0.0214(7) Uani 0.36(2) 1 d D U P A 2
P1 P 0.66238(5) 0.25905(4) 0.91443(3) 0.01431(11) Uani 1 1 d . U . . .
C21 C 0.7590(2) 0.14296(15) 0.92977(13) 0.0183(4) Uani 1 1 d . U . . .
C22 C 0.6937(3) 0.07560(17) 0.97021(15) 0.0249(5) Uani 1 1 d . U . . .
H22 H 0.5977 0.0911 0.9953 0.030 Uiso 1 1 calc R U . . .
C23 C 0.7691(3) -0.01430(18) 0.97384(16) 0.0319(6) Uani 1 1 d . U . . .
H23 H 0.7245 -0.0599 1.0019 0.038 Uiso 1 1 calc R U . . .
C24 C 0.9078(3) -0.03817(18) 0.93725(16) 0.0314(6) Uani 1 1 d . U . . .
H24 H 0.9579 -0.1002 0.9393 0.038 Uiso 1 1 calc R U . . .
C25 C 0.9742(3) 0.02830(19) 0.89736(15) 0.0301(6) Uani 1 1 d . U . . .
H25 H 1.0704 0.0122 0.8728 0.036 Uiso 1 1 calc R U . . .
C26 C 0.9000(3) 0.11869(17) 0.89322(14) 0.0242(5) Uani 1 1 d . U . . .
H26 H 0.9455 0.1641 0.8654 0.029 Uiso 1 1 calc R U . . .
C31 C 0.4929(2) 0.26431(14) 0.98073(13) 0.0161(4) Uani 1 1 d . U . . .
C32 C 0.4789(2) 0.26636(16) 1.06020(13) 0.0210(5) Uani 1 1 d . U . . .
H32 H 0.5573 0.2700 1.0811 0.025 Uiso 1 1 calc R U . . .
C33 C 0.3508(3) 0.26304(17) 1.10890(14) 0.0247(5) Uani 1 1 d . U . . .
H33 H 0.3421 0.2643 1.1629 0.030 Uiso 1 1 calc R U . . .
C34 C 0.2355(3) 0.25785(16) 1.07872(15) 0.0242(5) Uani 1 1 d . U . . .
H34 H 0.1485 0.2542 1.1119 0.029 Uiso 1 1 calc R U . . .
C35 C 0.2480(3) 0.25795(16) 0.99983(14) 0.0221(5) Uani 1 1 d . U . . .
H35 H 0.1687 0.2559 0.9792 0.027 Uiso 1 1 calc R U . . .
C36 C 0.3756(2) 0.26107(15) 0.95097(13) 0.0178(4) Uani 1 1 d . U . . .
H36 H 0.3833 0.2610 0.8971 0.021 Uiso 1 1 calc R U . . .
C41 C 0.7408(2) 0.33840(15) 0.95980(12) 0.0163(4) Uani 1 1 d . U . . .
C42 C 0.8257(2) 0.31122(16) 1.01206(13) 0.0193(4) Uani 1 1 d . U . . .
H42 H 0.8495 0.2475 1.0246 0.023 Uiso 1 1 calc R U . . .
C43 C 0.8757(2) 0.37796(17) 1.04600(14) 0.0228(5) Uani 1 1 d . U . . .
H43 H 0.9340 0.3596 1.0815 0.027 Uiso 1 1 calc R U . . .
C44 C 0.8403(3) 0.47107(17) 1.02807(14) 0.0238(5) Uani 1 1 d . U . . .
H44 H 0.8741 0.5163 1.0516 0.029 Uiso 1 1 calc R U . . .
C45 C 0.7560(3) 0.49824(17) 0.97613(15) 0.0254(5) Uani 1 1 d . U . . .
H45 H 0.7318 0.5621 0.9640 0.030 Uiso 1 1 calc R U . . .
C46 C 0.7069(2) 0.43187(16) 0.94169(14) 0.0208(5) Uani 1 1 d . U . . .
H46 H 0.6499 0.4504 0.9056 0.025 Uiso 1 1 calc R U . . .
P2 P 0.48116(6) 0.22755(4) 0.72002(3) 0.01562(12) Uani 1 1 d . U . . .
C51 C 0.3101(2) 0.30729(16) 0.74316(13) 0.0182(4) Uani 1 1 d . U . . .
C52 C 0.1946(3) 0.28606(17) 0.79417(14) 0.0234(5) Uani 1 1 d . U . . .
H52 H 0.1981 0.2250 0.8138 0.028 Uiso 1 1 calc R U . . .
C53 C 0.0739(3) 0.3538(2) 0.81665(15) 0.0287(5) Uani 1 1 d . U . . .
H53 H -0.0045 0.3389 0.8517 0.034 Uiso 1 1 calc R U . . .
C54 C 0.0672(3) 0.44314(19) 0.78815(15) 0.0292(5) Uani 1 1 d . U . . .
H54 H -0.0152 0.4894 0.8040 0.035 Uiso 1 1 calc R U . . .
C55 C 0.1815(3) 0.46467(17) 0.73640(15) 0.0257(5) Uani 1 1 d . U . . .
H55 H 0.1770 0.5256 0.7164 0.031 Uiso 1 1 calc R U . . .
C56 C 0.3023(3) 0.39715(16) 0.71392(14) 0.0217(5) Uani 1 1 d . U . . .
H56 H 0.3802 0.4121 0.6784 0.026 Uiso 1 1 calc R U . . .
C61 C 0.4474(2) 0.11411(15) 0.75431(13) 0.0193(4) Uani 1 1 d . U . . .
C62 C 0.5187(3) 0.06861(16) 0.80769(13) 0.0217(5) Uani 1 1 d . U . . .
H62 H 0.5825 0.0972 0.8263 0.026 Uiso 1 1 calc R U . . .
C63 C 0.4974(3) -0.01859(17) 0.83410(15) 0.0275(5) Uani 1 1 d . U . . .
H63 H 0.5470 -0.0496 0.8703 0.033 Uiso 1 1 calc R U . . .
C64 C 0.4036(3) -0.05996(17) 0.80739(15) 0.0279(5) Uani 1 1 d . U . . .
H64 H 0.3877 -0.1189 0.8260 0.034 Uiso 1 1 calc R U . . .
C65 C 0.3329(3) -0.01539(17) 0.75341(15) 0.0276(5) Uani 1 1 d . U . . .
H65 H 0.2694 -0.0442 0.7347 0.033 Uiso 1 1 calc R U . . .
C66 C 0.3550(3) 0.07151(17) 0.72668(15) 0.0247(5) Uani 1 1 d . U . . .
H66 H 0.3070 0.1018 0.6896 0.030 Uiso 1 1 calc R U . . .
C71 C 0.5175(2) 0.21237(15) 0.61580(13) 0.0184(4) Uani 1 1 d . U . . .
C72 C 0.4152(3) 0.2333(2) 0.57340(15) 0.0290(5) Uani 1 1 d . U . . .
H72 H 0.3213 0.2589 0.5980 0.035 Uiso 1 1 calc R U . . .
C73 C 0.4501(3) 0.2167(2) 0.49430(16) 0.0387(7) Uani 1 1 d . U . . .
H73 H 0.3793 0.2308 0.4654 0.046 Uiso 1 1 calc R U . . .
C74 C 0.5864(3) 0.1801(2) 0.45764(15) 0.0337(6) Uani 1 1 d . U . . .
H74 H 0.6095 0.1696 0.4038 0.040 Uiso 1 1 calc R U . . .
C75 C 0.6888(3) 0.15895(16) 0.49984(15) 0.0263(5) Uani 1 1 d . U . . .
H75 H 0.7825 0.1332 0.4749 0.032 Uiso 1 1 calc R U . . .
C76 C 0.6557(3) 0.17498(16) 0.57841(14) 0.0221(5) Uani 1 1 d . U . . .
H76 H 0.7269 0.1606 0.6070 0.026 Uiso 1 1 calc R U . . .
Cl1S Cl 0.90415(8) 0.21318(5) 0.23621(5) 0.02270(19) Uani 0.874(2) 1 d D U P B 1
O1S O 1.0324(3) 0.1457(2) 0.2257(2) 0.0302(7) Uani 0.874(2) 1 d D U P B 1
O2S O 0.9318(3) 0.30539(17) 0.22831(17) 0.0301(6) Uani 0.874(2) 1 d D U P B 1
O3S O 0.8167(2) 0.20267(16) 0.31034(13) 0.0369(5) Uani 0.874(2) 1 d D U P B 1
O4S O 0.8312(3) 0.19877(15) 0.17728(14) 0.0364(5) Uani 0.874(2) 1 d D U P B 1
Cl1U Cl 0.9338(6) 0.2204(4) 0.2619(4) 0.02270(19) Uani 0.126(2) 1 d D U P B 2
O1U O 1.059(2) 0.152(2) 0.2363(19) 0.0302(7) Uani 0.126(2) 1 d D U P B 2
O2U O 0.958(3) 0.3112(12) 0.2444(15) 0.0301(6) Uani 0.126(2) 1 d D U P B 2
O3U O 0.9230(17) 0.2186(11) 0.3441(7) 0.0369(5) Uani 0.126(2) 1 d D U P B 2
O4U O 0.8043(15) 0.1989(11) 0.2478(10) 0.0364(5) Uani 0.126(2) 1 d D U P B 2
O1TA O 0.8246(3) 0.72737(18) 0.58580(16) 0.0334(6) Uani 0.753(3) 1 d D U P C 1
H1TA H 0.888(4) 0.679(2) 0.5852(14) 0.040 Uiso 0.753(3) 1 d D U P C 1
C1TA C 0.8393(5) 0.7828(3) 0.6418(3) 0.0457(11) Uani 0.753(3) 1 d D U P C 1
H1T1 H 0.9338 0.7979 0.6291 0.055 Uiso 0.753(3) 1 calc R U P C 1
H1T2 H 0.8295 0.7495 0.6911 0.055 Uiso 0.753(3) 1 calc R U P C 1
C2TA C 0.7294(6) 0.8717(4) 0.6497(4) 0.0594(14) Uani 0.753(3) 1 d D U P C 1
H2T1 H 0.7408 0.9111 0.6902 0.089 Uiso 0.753(3) 1 calc R U P C 1
H2T2 H 0.7401 0.9048 0.6011 0.089 Uiso 0.753(3) 1 calc R U P C 1
H2T3 H 0.6360 0.8566 0.6630 0.089 Uiso 0.753(3) 1 calc R U P C 1
O1TB O 0.7057(13) 0.9231(8) 0.6163(8) 0.0334(6) Uani 0.161(2) 1 d D U P D 2
H1TB H 0.703(16) 0.928(9) 0.569(2) 0.040 Uiso 0.161(2) 1 d D U P D 2
C1TB C 0.8161(19) 0.8410(13) 0.6130(8) 0.0457(11) Uani 0.161(2) 1 d D U P D 2
H1T3 H 0.9061 0.8599 0.6120 0.055 Uiso 0.161(2) 1 calc R U P D 2
H1T4 H 0.8261 0.8048 0.5656 0.055 Uiso 0.161(2) 1 calc R U P D 2
C2TB C 0.782(3) 0.7838(9) 0.6797(12) 0.0594(14) Uani 0.161(2) 1 d D U P D 2
H2T4 H 0.8569 0.7285 0.6772 0.089 Uiso 0.161(2) 1 calc R U P D 2
H2T5 H 0.7733 0.8196 0.7265 0.089 Uiso 0.161(2) 1 calc R U P D 2
H2T6 H 0.6936 0.7646 0.6802 0.089 Uiso 0.161(2) 1 calc DR U P D 2
O1TC O 0.701(3) 0.8385(19) 0.6683(16) 0.0334(6) Uani 0.086(3) 1 d D U P E 3
H1TC H 0.734(15) 0.84(2) 0.707(9) 0.040 Uiso 0.086(3) 1 d D U P E 3
C1TC C 0.813(3) 0.7793(19) 0.6195(16) 0.0457(11) Uani 0.086(3) 1 d D U P E 3
H1T5 H 0.8459 0.8125 0.5722 0.055 Uiso 0.086(3) 1 calc R U P E 3
H1T6 H 0.7811 0.7241 0.6048 0.055 Uiso 0.086(3) 1 calc DR U P E 3
C2TC C 0.928(3) 0.750(3) 0.6603(14) 0.0594(14) Uani 0.086(3) 1 d D U P E 3
H2T7 H 1.0063 0.7089 0.6269 0.089 Uiso 0.086(3) 1 calc DR U P E 3
H2T8 H 0.9593 0.8051 0.6743 0.089 Uiso 0.086(3) 1 calc R U P E 3
H2T9 H 0.8947 0.7169 0.7068 0.089 Uiso 0.086(3) 1 calc R U P E 3

loop_
_atom_site_aniso_label
_atom_site_aniso_U_11
_atom_site_aniso_U_22
_atom_site_aniso_U_33
_atom_site_aniso_U_23
_atom_site_aniso_U_13
_atom_site_aniso_U_12
Ag1 0.01533(9) 0.01770(9) 0.01527(9) 0.00205(6) -0.00021(6) -0.00566(6)
N1 0.0200(9) 0.0170(9) 0.0196(9) 0.0019(7) -0.0021(7) -0.0033(7)
C1 0.0279(12) 0.0175(11) 0.0237(12) 0.0032(9) -0.0058(10) -0.0049(9)
C2 0.0295(13) 0.0167(11) 0.0363(14) -0.0019(10) -0.0052(11) -0.0031(9)
C3 0.0316(14) 0.0214(12) 0.0423(16) -0.0090(11) 0.0091(12) -0.0032(10)
C4 0.0246(12) 0.0211(12) 0.0322(13) -0.0048(10) 0.0087(10) -0.0071(9)
C5 0.0144(10) 0.0170(10) 0.0216(11) -0.0008(8) -0.0034(8) -0.0041(8)
C6 0.0150(10) 0.0173(10) 0.0154(10) 0.0002(8) -0.0035(8) -0.0027(8)
N2 0.0161(9) 0.0203(9) 0.0170(9) 0.0005(7) -0.0019(7) -0.0037(7)
C7 0.0164(11) 0.0255(11) 0.0191(11) -0.0012(9) 0.0008(9) -0.0038(9)
C8 0.0169(11) 0.0239(11) 0.0253(12) -0.0054(9) -0.0011(9) 0.0011(9)
C9 0.0239(12) 0.0172(11) 0.0317(13) -0.0020(9) -0.0012(10) 0.0005(9)
C10 0.0196(11) 0.0173(11) 0.0269(12) -0.0007(9) 0.0007(9) -0.0031(9)
C11 0.0152(10) 0.0179(10) 0.0171(10) -0.0021(8) -0.0031(8) -0.0025(8)
C12 0.0144(10) 0.0160(10) 0.0164(10) 0.0013(8) -0.0025(8) -0.0033(8)
N3 0.0147(9) 0.0149(8) 0.0159(9) -0.0006(7) -0.0010(7) -0.0028(7)
N4 0.0151(9) 0.0177(9) 0.0194(9) 0.0003(7) -0.0009(7) -0.0039(7)
N5 0.0157(9) 0.0181(9) 0.0205(9) 0.0010(7) -0.0028(7) -0.0040(7)
C13 0.0156(10) 0.0185(10) 0.0180(10) 0.0035(8) -0.0041(8) -0.0047(8)
C14 0.0166(10) 0.0198(10) 0.0204(11) 0.0062(8) -0.0058(9) -0.0060(8)
C15A 0.0184(14) 0.0239(16) 0.0214(11) 0.0041(9) -0.0045(9) -0.0035(13)
C15B 0.0188(12) 0.0186(12) 0.0374(17) 0.0058(10) -0.0004(10) -0.0049(9)
C16 0.0208(12) 0.0348(13) 0.0243(12) 0.0048(10) -0.0047(10) -0.0048(10)
C17 0.0219(12) 0.0336(13) 0.0348(14) 0.0143(11) -0.0039(10) -0.0129(10)
C18 0.0259(13) 0.0204(12) 0.0503(16) 0.0111(11) -0.0038(12) -0.0090(10)
N6A 0.0188(12) 0.0186(12) 0.0374(17) 0.0058(10) -0.0004(10) -0.0049(9)
N6B 0.0184(14) 0.0239(16) 0.0214(11) 0.0041(9) -0.0045(9) -0.0035(13)
P1 0.0128(2) 0.0138(2) 0.0148(3) 0.00040(19) 0.0000(2) -0.00230(19)
C21 0.0206(11) 0.0170(10) 0.0162(10) -0.0017(8) -0.0037(8) -0.0009(8)
C22 0.0251(12) 0.0190(11) 0.0285(12) 0.0005(9) -0.0029(10) -0.0027(9)
C23 0.0401(15) 0.0173(12) 0.0367(14) 0.0018(10) -0.0081(12) -0.0021(10)
C24 0.0414(15) 0.0200(12) 0.0295(13) -0.0041(10) -0.0121(11) 0.0068(10)
C25 0.0251(13) 0.0323(13) 0.0269(13) -0.0061(10) -0.0053(10) 0.0086(10)
C26 0.0223(12) 0.0255(12) 0.0218(11) -0.0010(9) -0.0021(9) -0.0003(9)
C31 0.0148(10) 0.0123(9) 0.0184(10) 0.0001(8) 0.0019(8) -0.0019(8)
C32 0.0191(11) 0.0230(11) 0.0187(11) 0.0018(9) -0.0014(9) -0.0026(9)
C33 0.0251(12) 0.0244(12) 0.0192(11) 0.0024(9) 0.0042(9) -0.0026(9)
C34 0.0201(11) 0.0182(11) 0.0287(12) 0.0016(9) 0.0063(9) -0.0037(9)
C35 0.0170(11) 0.0182(11) 0.0298(12) -0.0019(9) -0.0004(9) -0.0051(8)
C36 0.0168(10) 0.0154(10) 0.0194(11) -0.0012(8) -0.0004(8) -0.0027(8)
C41 0.0139(10) 0.0165(10) 0.0160(10) -0.0008(8) 0.0020(8) -0.0025(8)
C42 0.0144(10) 0.0215(11) 0.0195(11) 0.0005(8) -0.0001(8) -0.0018(8)
C43 0.0140(11) 0.0321(12) 0.0214(11) -0.0036(9) -0.0014(9) -0.0049(9)
C44 0.0200(11) 0.0287(12) 0.0221(11) -0.0063(9) 0.0033(9) -0.0108(9)
C45 0.0274(13) 0.0192(11) 0.0280(12) -0.0020(9) -0.0020(10) -0.0052(9)
C46 0.0199(11) 0.0200(11) 0.0222(11) 0.0008(9) -0.0047(9) -0.0029(9)
P2 0.0148(3) 0.0161(3) 0.0152(3) 0.0012(2) -0.0001(2) -0.0047(2)
C51 0.0172(10) 0.0213(11) 0.0159(10) -0.0024(8) -0.0039(8) -0.0030(8)
C52 0.0203(11) 0.0277(12) 0.0213(11) 0.0014(9) -0.0022(9) -0.0051(9)
C53 0.0178(12) 0.0407(14) 0.0240(12) -0.0029(10) 0.0009(9) -0.0031(10)
C54 0.0232(12) 0.0344(13) 0.0268(13) -0.0099(10) -0.0085(10) 0.0062(10)
C55 0.0274(12) 0.0225(12) 0.0280(12) -0.0027(9) -0.0126(10) 0.0006(9)
C56 0.0221(12) 0.0224(11) 0.0212(11) 0.0000(9) -0.0055(9) -0.0048(9)
C61 0.0186(11) 0.0182(10) 0.0185(10) 0.0006(8) 0.0022(9) -0.0048(8)
C62 0.0246(12) 0.0205(11) 0.0196(11) 0.0002(9) -0.0026(9) -0.0057(9)
C63 0.0343(14) 0.0219(12) 0.0260(12) 0.0046(10) -0.0055(11) -0.0068(10)
C64 0.0340(14) 0.0184(11) 0.0289(13) 0.0028(9) 0.0007(11) -0.0080(10)
C65 0.0268(13) 0.0245(12) 0.0320(13) -0.0007(10) -0.0023(10) -0.0106(10)
C66 0.0249(12) 0.0238(12) 0.0263(12) 0.0020(9) -0.0044(10) -0.0081(9)
C71 0.0210(11) 0.0176(10) 0.0165(10) -0.0002(8) 0.0004(9) -0.0082(8)
C72 0.0209(12) 0.0435(15) 0.0208(12) -0.0045(10) -0.0003(9) -0.0059(11)
C73 0.0331(15) 0.0629(19) 0.0215(13) -0.0056(12) -0.0080(11) -0.0097(13)
C74 0.0395(15) 0.0406(15) 0.0186(12) -0.0083(10) 0.0045(11) -0.0127(12)
C75 0.0279(13) 0.0184(11) 0.0271(12) -0.0059(9) 0.0076(10) -0.0055(9)
C76 0.0221(12) 0.0173(11) 0.0250(12) 0.0009(9) -0.0004(9) -0.0050(9)
Cl1S 0.0215(4) 0.0171(3) 0.0247(4) 0.0019(3) 0.0042(3) -0.0027(2)
O1S 0.0262(14) 0.0262(11) 0.0331(16) -0.0016(9) -0.0031(10) 0.0033(11)
O2S 0.0341(16) 0.0202(9) 0.0378(16) 0.0008(9) -0.0077(10) -0.0095(8)
O3S 0.0317(12) 0.0385(12) 0.0315(11) 0.0048(9) 0.0098(9) -0.0046(9)
O4S 0.0399(12) 0.0298(11) 0.0399(12) -0.0006(9) -0.0113(10) -0.0049(9)
Cl1U 0.0215(4) 0.0171(3) 0.0247(4) 0.0019(3) 0.0042(3) -0.0027(2)
O1U 0.0262(14) 0.0262(11) 0.0331(16) -0.0016(9) -0.0031(10) 0.0033(11)
O2U 0.0341(16) 0.0202(9) 0.0378(16) 0.0008(9) -0.0077(10) -0.0095(8)
O3U 0.0317(12) 0.0385(12) 0.0315(11) 0.0048(9) 0.0098(9) -0.0046(9)
O4U 0.0399(12) 0.0298(11) 0.0399(12) -0.0006(9) -0.0113(10) -0.0049(9)
O1TA 0.0293(13) 0.0310(13) 0.0393(14) 0.0033(11) -0.0091(11) -0.0030(10)
C1TA 0.032(2) 0.044(2) 0.054(3) -0.0212(19) -0.0114(18) 0.0125(17)
C2TA 0.045(3) 0.057(3) 0.071(3) -0.038(3) -0.018(2) 0.014(2)
O1TB 0.0293(13) 0.0310(13) 0.0393(14) 0.0033(11) -0.0091(11) -0.0030(10)
C1TB 0.032(2) 0.044(2) 0.054(3) -0.0212(19) -0.0114(18) 0.0125(17)
C2TB 0.045(3) 0.057(3) 0.071(3) -0.038(3) -0.018(2) 0.014(2)
O1TC 0.0293(13) 0.0310(13) 0.0393(14) 0.0033(11) -0.0091(11) -0.0030(10)
C1TC 0.032(2) 0.044(2) 0.054(3) -0.0212(19) -0.0114(18) 0.0125(17)
C2TC 0.045(3) 0.057(3) 0.071(3) -0.038(3) -0.018(2) 0.014(2)

loop_
_atom_type_symbol
_atom_type_description
_atom_type_scat_dispersion_real
_atom_type_scat_dispersion_imag
_atom_type_scat_source
C C 0.0181 0.0091 'International Tables Vol C Tables 4.2.6.8 and 6.1.1.4'
H H 0.0000 0.0000 'International Tables Vol C Tables 4.2.6.8 and 6.1.1.4'
O O 0.0492 0.0322 'International Tables Vol C Tables 4.2.6.8 and 6.1.1.4'
N N 0.0311 0.0180 'International Tables Vol C Tables 4.2.6.8 and 6.1.1.4'
P P 0.2955 0.4335 'International Tables Vol C Tables 4.2.6.8 and 6.1.1.4'
Cl Cl 0.3639 0.7018 'International Tables Vol C Tables 4.2.6.8 and 6.1.1.4'
Ag Ag 0.1306 4.2820 'International Tables Vol C Tables 4.2.6.8 and 6.1.1.4'

loop_
_geom_angle_atom_site_label_1
_geom_angle_atom_site_label_2
_geom_angle_atom_site_label_3
_geom_angle
_geom_angle_site_symmetry_1
_geom_angle_site_symmetry_3
_geom_angle_publ_flag
N3 Ag1 P2 115.80(4) . . ?
N3 Ag1 P1 122.00(4) . . ?
P2 Ag1 P1 122.154(19) . . ?
N3 Ag1 N2 66.06(6) . . ?
P2 Ag1 N2 102.77(4) . . ?
P1 Ag1 N2 101.99(4) . . ?
N3 Ag1 N1 64.63(6) . . ?
P2 Ag1 N1 100.39(4) . . ?
P1 Ag1 N1 101.46(4) . . ?
N2 Ag1 N1 130.62(6) . . ?
C1 N1 C5 117.0(2) . . ?
C1 N1 Ag1 126.42(16) . . ?
C5 N1 Ag1 113.52(14) . . ?
N1 C1 C2 123.3(2) . . ?
N1 C1 H1 118.3 . . ?
C2 C1 H1 118.3 . . ?
C1 C2 C3 118.7(2) . . ?
C1 C2 H2 120.7 . . ?
C3 C2 H2 120.7 . . ?
C4 C3 C2 119.1(2) . . ?
C4 C3 H3 120.5 . . ?
C2 C3 H3 120.5 . . ?
C3 C4 C5 117.7(2) . . ?
C3 C4 H4 121.1 . . ?
C5 C4 H4 121.1 . . ?
N1 C5 C4 124.1(2) . . ?
N1 C5 C6 117.1(2) . . ?
C4 C5 C6 118.7(2) . . ?
N4 C6 N3 125.5(2) . . ?
N4 C6 C5 116.5(2) . . ?
N3 C6 C5 117.94(19) . . ?
C11 N2 C7 117.40(19) . . ?
C11 N2 Ag1 117.08(14) . . ?
C7 N2 Ag1 124.79(15) . . ?
N2 C7 C8 123.1(2) . . ?
N2 C7 H7 118.4 . . ?
C8 C7 H7 118.4 . . ?
C9 C8 C7 119.0(2) . . ?
C9 C8 H8 120.5 . . ?
C7 C8 H8 120.5 . . ?
C8 C9 C10 118.9(2) . . ?
C8 C9 H9 120.6 . . ?
C10 C9 H9 120.6 . . ?
C11 C10 C9 118.1(2) . . ?
C11 C10 H10 120.9 . . ?
C9 C10 H10 120.9 . . ?
N2 C11 C10 123.5(2) . . ?
N2 C11 C12 116.54(19) . . ?
C10 C11 C12 120.0(2) . . ?
N5 C12 N3 125.1(2) . . ?
N5 C12 C11 116.97(19) . . ?
N3 C12 C11 117.91(19) . . ?
C6 N3 C12 114.16(19) . . ?
C6 N3 Ag1 124.14(14) . . ?
C12 N3 Ag1 121.67(14) . . ?
C13 N4 C6 115.00(19) . . ?
C12 N5 C13 115.32(19) . . ?
N4 C13 N5 124.8(2) . . ?
N4 C13 C14 117.8(2) . . ?
N5 C13 C14 117.4(2) . . ?
N6B C14 C15B 123.6(10) . . ?
N6A C14 C15A 123.2(6) . . ?
N6B C14 C13 120.0(13) . . ?
N6A C14 C13 117.8(7) . . ?
C15B C14 C13 116.3(13) . . ?
C15A C14 C13 119.0(9) . . ?
C16 C15A C14 116.7(17) . . ?
C16 C15A H15A 121.7 . . ?
C14 C15A H15A 121.7 . . ?
C18 C15B C14 115(2) . . ?
C18 C15B H15B 122.4 . . ?
C14 C15B H15B 122.4 . . ?
C15A C16 C17 121.2(10) . . ?
N6B C16 C17 118.8(15) . . ?
C15A C16 H16 119.4 . . ?
C17 C16 H16 119.4 . . ?
C18 C17 C16 118.1(2) . . ?
C18 C17 H17 121.0 . . ?
C16 C17 H17 121.0 . . ?
N6A C18 C17 122.3(7) . . ?
C15B C18 C17 124.1(13) . . ?
N6A C18 H18 118.9 . . ?
C17 C18 H18 118.9 . . ?
C18 N6A C14 118.4(12) . . ?
C14 N6B C16 120(3) . . ?
C21 P1 C41 105.07(10) . . ?
C21 P1 C31 103.00(10) . . ?
C41 P1 C31 102.36(10) . . ?
C21 P1 Ag1 111.65(7) . . ?
C41 P1 Ag1 117.69(7) . . ?
C31 P1 Ag1 115.47(7) . . ?
C22 C21 C26 119.2(2) . . ?
C22 C21 P1 122.19(18) . . ?
C26 C21 P1 118.31(18) . . ?
C23 C22 C21 119.9(2) . . ?
C23 C22 H22 120.1 . . ?
C21 C22 H22 120.1 . . ?
C24 C23 C22 120.8(3) . . ?
C24 C23 H23 119.6 . . ?
C22 C23 H23 119.6 . . ?
C23 C24 C25 119.9(2) . . ?
C23 C24 H24 120.1 . . ?
C25 C24 H24 120.1 . . ?
C24 C25 C26 120.0(3) . . ?
C24 C25 H25 120.0 . . ?
C26 C25 H25 120.0 . . ?
C25 C26 C21 120.2(2) . . ?
C25 C26 H26 119.9 . . ?
C21 C26 H26 119.9 . . ?
C36 C31 C32 119.0(2) . . ?
C36 C31 P1 118.91(17) . . ?
C32 C31 P1 121.96(17) . . ?
C33 C32 C31 120.4(2) . . ?
C33 C32 H32 119.8 . . ?
C31 C32 H32 119.8 . . ?
C34 C33 C32 120.1(2) . . ?
C34 C33 H33 120.0 . . ?
C32 C33 H33 120.0 . . ?
C35 C34 C33 119.7(2) . . ?
C35 C34 H34 120.1 . . ?
C33 C34 H34 120.1 . . ?
C36 C35 C34 120.4(2) . . ?
C36 C35 H35 119.8 . . ?
C34 C35 H35 119.8 . . ?
C35 C36 C31 120.3(2) . . ?
C35 C36 H36 119.9 . . ?
C31 C36 H36 119.9 . . ?
C46 C41 C42 119.7(2) . . ?
C46 C41 P1 116.10(17) . . ?
C42 C41 P1 124.14(17) . . ?
C41 C42 C43 119.7(2) . . ?
C41 C42 H42 120.2 . . ?
C43 C42 H42 120.2 . . ?
C44 C43 C42 120.2(2) . . ?
C44 C43 H43 119.9 . . ?
C42 C43 H43 119.9 . . ?
C45 C44 C43 120.2(2) . . ?
C45 C44 H44 119.9 . . ?
C43 C44 H44 119.9 . . ?
C44 C45 C46 119.8(2) . . ?
C44 C45 H45 120.1 . . ?
C46 C45 H45 120.1 . . ?
C45 C46 C41 120.4(2) . . ?
C45 C46 H46 119.8 . . ?
C41 C46 H46 119.8 . . ?
C61 P2 C71 102.54(10) . . ?
C61 P2 C51 105.21(11) . . ?
C71 P2 C51 104.30(10) . . ?
C61 P2 Ag1 114.09(8) . . ?
C71 P2 Ag1 118.75(8) . . ?
C51 P2 Ag1 110.64(7) . . ?
C52 C51 C56 119.1(2) . . ?
C52 C51 P2 123.35(18) . . ?
C56 C51 P2 117.14(18) . . ?
C53 C52 C51 120.3(2) . . ?
C53 C52 H52 119.9 . . ?
C51 C52 H52 119.9 . . ?
C54 C53 C52 120.4(2) . . ?
C54 C53 H53 119.8 . . ?
C52 C53 H53 119.8 . . ?
C53 C54 C55 119.7(2) . . ?
C53 C54 H54 120.1 . . ?
C55 C54 H54 120.1 . . ?
C56 C55 C54 120.0(2) . . ?
C56 C55 H55 120.0 . . ?
C54 C55 H55 120.0 . . ?
C55 C56 C51 120.5(2) . . ?
C55 C56 H56 119.8 . . ?
C51 C56 H56 119.8 . . ?
C62 C61 C66 119.5(2) . . ?
C62 C61 P2 118.91(18) . . ?
C66 C61 P2 121.56(18) . . ?
C61 C62 C63 120.5(2) . . ?
C61 C62 H62 119.8 . . ?
C63 C62 H62 119.8 . . ?
C64 C63 C62 119.8(2) . . ?
C64 C63 H63 120.1 . . ?
C62 C63 H63 120.1 . . ?
C63 C64 C65 120.1(2) . . ?
C63 C64 H64 119.9 . . ?
C65 C64 H64 119.9 . . ?
C64 C65 C66 120.0(2) . . ?
C64 C65 H65 120.0 . . ?
C66 C65 H65 120.0 . . ?
C65 C66 C61 120.1(2) . . ?
C65 C66 H66 120.0 . . ?
C61 C66 H66 120.0 . . ?
C72 C71 C76 119.2(2) . . ?
C72 C71 P2 123.20(19) . . ?
C76 C71 P2 117.56(18) . . ?
C71 C72 C73 119.9(2) . . ?
C71 C72 H72 120.0 . . ?
C73 C72 H72 120.0 . . ?
C74 C73 C72 120.7(3) . . ?
C74 C73 H73 119.7 . . ?
C72 C73 H73 119.7 . . ?
C75 C74 C73 119.5(2) . . ?
C75 C74 H74 120.2 . . ?
C73 C74 H74 120.2 . . ?
C74 C75 C76 120.4(2) . . ?
C74 C75 H75 119.8 . . ?
C76 C75 H75 119.8 . . ?
C75 C76 C71 120.2(2) . . ?
C75 C76 H76 119.9 . . ?
C71 C76 H76 119.9 . . ?
O1S Cl1S O2S 110.5(2) . . ?
O1S Cl1S O3S 110.2(2) . . ?
O2S Cl1S O3S 110.54(17) . . ?
O1S Cl1S O4S 108.73(14) . . ?
O2S Cl1S O4S 107.80(14) . . ?
O3S Cl1S O4S 109.01(16) . . ?
O2U Cl1U O1U 111.0(19) . . ?
O2U Cl1U O3U 101.5(13) . . ?
O1U Cl1U O3U 101.1(16) . . ?
O2U Cl1U O4U 117.3(12) . . ?
O1U Cl1U O4U 116.2(14) . . ?
O3U Cl1U O4U 107.2(10) . . ?
C1TA O1TA H1TA 105.0(19) . . ?
O1TA C1TA C2TA 110.1(4) . . ?
O1TA C1TA H1T1 109.6 . . ?
C2TA C1TA H1T1 109.6 . . ?
O1TA C1TA H1T2 109.6 . . ?
C2TA C1TA H1T2 109.6 . . ?
H1T1 C1TA H1T2 108.2 . . ?
C1TA C2TA H2T1 109.5 . . ?
C1TA C2TA H2T2 109.5 . . ?
H2T1 C2TA H2T2 109.5 . . ?
C1TA C2TA H2T3 109.5 . . ?
H2T1 C2TA H2T3 109.5 . . ?
H2T2 C2TA H2T3 109.5 . . ?
C1TB O1TB H1TB 100(4) . . ?
O1TB C1TB C2TB 109.7(13) . . ?
O1TB C1TB H1T3 109.7 . . ?
C2TB C1TB H1T3 109.7 . . ?
O1TB C1TB H1T4 109.7 . . ?
C2TB C1TB H1T4 109.7 . . ?
H1T3 C1TB H1T4 108.2 . . ?
C1TB C2TB H2T4 109.5 . . ?
C1TB C2TB H2T5 109.5 . . ?
H2T4 C2TB H2T5 109.5 . . ?
C1TB C2TB H2T6 109.5 . . ?
H2T4 C2TB H2T6 109.5 . . ?
H2T5 C2TB H2T6 109.5 . . ?
C1TC O1TC H1TC 103(4) . . ?
O1TC C1TC C2TC 109(2) . . ?
O1TC C1TC H1T5 109.9 . . ?
C2TC C1TC H1T5 109.9 . . ?
O1TC C1TC H1T6 109.9 . . ?
C2TC C1TC H1T6 109.9 . . ?
H1T5 C1TC H1T6 108.3 . . ?
C1TC C2TC H2T7 109.5 . . ?
C1TC C2TC H2T8 109.5 . . ?
H2T7 C2TC H2T8 109.5 . . ?
C1TC C2TC H2T9 109.5 . . ?
H2T7 C2TC H2T9 109.5 . . ?
H2T8 C2TC H2T9 109.5 . . ?

loop_
_geom_bond_atom_site_label_1
_geom_bond_atom_site_label_2
_geom_bond_distance
_geom_bond_site_symmetry_2
_geom_bond_publ_flag
Ag1 N3 2.4197(18) . ?
Ag1 P2 2.4715(6) . ?
Ag1 P1 2.4757(6) . ?
Ag1 N2 2.5719(19) . ?
Ag1 N1 2.711(2) . ?
N1 C1 1.334(3) . ?
N1 C5 1.343(3) . ?
C1 C2 1.389(4) . ?
C1 H1 0.9500 . ?
C2 C3 1.390(4) . ?
C2 H2 0.9500 . ?
C3 C4 1.386(4) . ?
C3 H3 0.9500 . ?
C4 C5 1.391(3) . ?
C4 H4 0.9500 . ?
C5 C6 1.488(3) . ?
C6 N4 1.335(3) . ?
C6 N3 1.343(3) . ?
N2 C11 1.340(3) . ?
N2 C7 1.341(3) . ?
C7 C8 1.386(3) . ?
C7 H7 0.9500 . ?
C8 C9 1.382(4) . ?
C8 H8 0.9500 . ?
C9 C10 1.393(3) . ?
C9 H9 0.9500 . ?
C10 C11 1.392(3) . ?
C10 H10 0.9500 . ?
C11 C12 1.488(3) . ?
C12 N5 1.335(3) . ?
C12 N3 1.344(3) . ?
N4 C13 1.335(3) . ?
N5 C13 1.338(3) . ?
C13 C14 1.488(3) . ?
C14 N6B 1.34(3) . ?
C14 N6A 1.345(14) . ?
C14 C15B 1.38(3) . ?
C14 C15A 1.39(2) . ?
C15A C16 1.376(17) . ?
C15A H15A 0.9500 . ?
C15B C18 1.36(3) . ?
C15B H15B 0.9500 . ?
C16 N6B 1.38(2) . ?
C16 C17 1.382(4) . ?
C16 H16 0.9500 . ?
C17 C18 1.379(4) . ?
C17 H17 0.9500 . ?
C18 N6A 1.342(14) . ?
C18 H18 0.9500 . ?
P1 C21 1.825(2) . ?
P1 C41 1.826(2) . ?
P1 C31 1.832(2) . ?
C21 C22 1.393(3) . ?
C21 C26 1.396(3) . ?
C22 C23 1.388(4) . ?
C22 H22 0.9500 . ?
C23 C24 1.375(4) . ?
C23 H23 0.9500 . ?
C24 C25 1.385(4) . ?
C24 H24 0.9500 . ?
C25 C26 1.391(4) . ?
C25 H25 0.9500 . ?
C26 H26 0.9500 . ?
C31 C36 1.397(3) . ?
C31 C32 1.398(3) . ?
C32 C33 1.391(3) . ?
C32 H32 0.9500 . ?
C33 C34 1.390(4) . ?
C33 H33 0.9500 . ?
C34 C35 1.389(4) . ?
C34 H34 0.9500 . ?
C35 C36 1.389(3) . ?
C35 H35 0.9500 . ?
C36 H36 0.9500 . ?
C41 C46 1.391(3) . ?
C41 C42 1.392(3) . ?
C42 C43 1.394(3) . ?
C42 H42 0.9500 . ?
C43 C44 1.387(4) . ?
C43 H43 0.9500 . ?
C44 C45 1.383(4) . ?
C44 H44 0.9500 . ?
C45 C46 1.390(3) . ?
C45 H45 0.9500 . ?
C46 H46 0.9500 . ?
P2 C61 1.828(2) . ?
P2 C71 1.831(2) . ?
P2 C51 1.836(2) . ?
C51 C52 1.390(3) . ?
C51 C56 1.398(3) . ?
C52 C53 1.390(4) . ?
C52 H52 0.9500 . ?
C53 C54 1.387(4) . ?
C53 H53 0.9500 . ?
C54 C55 1.389(4) . ?
C54 H54 0.9500 . ?
C55 C56 1.389(3) . ?
C55 H55 0.9500 . ?
C56 H56 0.9500 . ?
C61 C62 1.389(3) . ?
C61 C66 1.393(3) . ?
C62 C63 1.393(3) . ?
C62 H62 0.9500 . ?
C63 C64 1.385(4) . ?
C63 H63 0.9500 . ?
C64 C65 1.390(4) . ?
C64 H64 0.9500 . ?
C65 C66 1.392(4) . ?
C65 H65 0.9500 . ?
C66 H66 0.9500 . ?
C71 C72 1.382(4) . ?
C71 C76 1.403(3) . ?
C72 C73 1.397(4) . ?
C72 H72 0.9500 . ?
C73 C74 1.382(4) . ?
C73 H73 0.9500 . ?
C74 C75 1.380(4) . ?
C74 H74 0.9500 . ?
C75 C76 1.387(4) . ?
C75 H75 0.9500 . ?
C76 H76 0.9500 . ?
Cl1S O1S 1.432(2) . ?
Cl1S O2S 1.433(2) . ?
Cl1S O3S 1.443(2) . ?
Cl1S O4S 1.448(3) . ?
Cl1U O2U 1.416(14) . ?
Cl1U O1U 1.430(14) . ?
Cl1U O3U 1.450(12) . ?
Cl1U O4U 1.466(12) . ?
O1TA C1TA 1.360(5) . ?
O1TA H1TA 0.854(15) . ?
C1TA C2TA 1.514(6) . ?
C1TA H1T1 0.9900 . ?
C1TA H1T2 0.9900 . ?
C2TA H2T1 0.9800 . ?
C2TA H2T2 0.9800 . ?
C2TA H2T3 0.9800 . ?
O1TB C1TB 1.452(16) . ?
O1TB H1TB 0.844(15) . ?
C1TB C2TB 1.457(17) . ?
C1TB H1T3 0.9900 . ?
C1TB H1T4 0.9900 . ?
C2TB H2T4 0.9800 . ?
C2TB H2T5 0.9800 . ?
C2TB H2T6 0.9800 . ?
O1TC C1TC 1.411(19) . ?
O1TC H1TC 0.845(16) . ?
C1TC C2TC 1.479(19) . ?
C1TC H1T5 0.9900 . ?
C1TC H1T6 0.9900 . ?
C2TC H2T7 0.9800 . ?
C2TC H2T8 0.9800 . ?
C2TC H2T9 0.9800 . ?

loop_
_geom_hbond_atom_site_label_D
_geom_hbond_atom_site_label_H
_geom_hbond_atom_site_label_A
_geom_hbond_distance_DH
_geom_hbond_distance_HA
_geom_hbond_distance_DA
_geom_hbond_angle_DHA
_geom_hbond_site_symmetry_A
O1TA H1TA N6A 0.854(15) 2.08(3) 2.902(17) 160(4) .
